data_1567815
loop_
_publ_author_name
'Nayak, Mithilesh Kumar'
'Sarkar, Pallavi'
'Elvers, Benedict J.'
'Mehta, Sakshi'
'Zhang, Fangyuan'
'Chrysochos, Nicolas'
'Krummenacher, Ivo'
'Vijayakanth, Thangavel'
'Narayanan, Ramakirushnan Suriya'
'Dolai, Ramapada'
'Roy, Biswarup'
'Malik, Vishal'
'Rawat, Hemant'
'Mondal, Abhishake'
'Boomishankar, Ramamoorthy'
'Pati, Swapan K.'
'Braunschweig, Holger'
'Schulzke, Carola'
'Ravat, Prince'
'Jana, Anukul'

_publ_section_title
;
 A bis-NHC--CAAC dimer derived dicationic diradical
;
_journal_issue 42
_journal_name_full 'Chemical Science'
_journal_page_first 12533
_journal_page_last 12539
_journal_paper_doi 10.1039/D2SC03937K
_journal_volume 13
_journal_year 2022
_chemical_formula_moiety 'C36 H62 N6, 2(C F3 O3 S), 2(C2 H3 N)'
_chemical_formula_sum 'C42 H68 F6 N8 O6 S2'
_chemical_formula_weight 959.16
_space_group_crystal_system orthorhombic
_space_group_IT_number 33
_space_group_name_Hall 'P 2c -2n'
_space_group_name_H-M_alt 'P n a 21'
_atom_sites_solution_hydrogens mixed
_atom_sites_solution_primary dual
_atom_sites_solution_secondary difmap
_audit_creation_method SHELXL-2018/3
_audit_update_record
;
2022-03-25 deposited with the CCDC.	2022-09-21 downloaded from the CCDC.
;
_cell_angle_alpha 90
_cell_angle_beta 90
_cell_angle_gamma 90
_cell_formula_units_Z 4
_cell_length_a 27.5528(14)
_cell_length_b 8.4292(5)
_cell_length_c 22.0477(12)
_cell_measurement_reflns_used 9859
_cell_measurement_temperature 297(2)
_cell_measurement_theta_max 21.3880
_cell_measurement_theta_min 2.8250
_cell_volume 5120.5(5)
_computing_cell_refinement 'CrysAlisPro 1.171.39.29d (Rigaku OD, 2017)'
_computing_data_collection 'CrysAlisPro 1.171.39.29d (Rigaku OD, 2017)'
_computing_data_reduction 'CrysAlisPro 1.171.39.29d (Rigaku OD, 2017)'
_computing_molecular_graphics 'XP Version 5.1 by Bruker AXS 1998'
_computing_publication_material 'CIFTAB (Sheldrick, 2015)'
_computing_structure_refinement 'SHELXL-2018/3 (Sheldrick, 2018)'
_computing_structure_solution 'SHELXT-2016 (Sheldrick, 2015)'
_diffrn_ambient_temperature 297(2)
_diffrn_measured_fraction_theta_full 0.999
_diffrn_measured_fraction_theta_max 0.992
_diffrn_measurement_device_type 'XtaLAB AFC12 (RINC): Kappa single'
_diffrn_measurement_method '\w scans'
_diffrn_radiation_type MoK\a
_diffrn_radiation_wavelength 0.71073
_diffrn_reflns_av_R_equivalents 0.0555
_diffrn_reflns_av_unetI/netI 0.0426
_diffrn_reflns_Laue_measured_fraction_full 0.999
_diffrn_reflns_Laue_measured_fraction_max 0.992
_diffrn_reflns_limit_h_max 35
_diffrn_reflns_limit_h_min -35
_diffrn_reflns_limit_k_max 10
_diffrn_reflns_limit_k_min -10
_diffrn_reflns_limit_l_max 22
_diffrn_reflns_limit_l_min -28
_diffrn_reflns_number 62744
_diffrn_reflns_point_group_measured_fraction_full 0.933
_diffrn_reflns_point_group_measured_fraction_max 0.902
_diffrn_reflns_theta_full 25.242
_diffrn_reflns_theta_max 27.102
_diffrn_reflns_theta_min 2.587
_diffrn_source 'fine-focus sealed X-ray tube'
_exptl_absorpt_coefficient_mu 0.176
_exptl_absorpt_correction_T_max 0.972
_exptl_absorpt_correction_T_min 0.938
_exptl_absorpt_correction_type analytical
_exptl_absorpt_process_details
;
CrysAlisPro 1.171.39.29d (Rigaku Oxford Diffraction, 2017)
Analytical numeric absorption correction using a multifaceted crystal
model based on expressions derived by R.C. Clark & J.S. Reid.
(Clark, R. C. & Reid, J. S. (1995). Acta Cryst. A51, 887-897)
Empirical absorption correction using spherical harmonics,
implemented in SCALE3 ABSPACK scaling algorithm.
;
_exptl_crystal_colour red
_exptl_crystal_density_diffrn 1.244
_exptl_crystal_description block
_exptl_crystal_F_000 2040
_exptl_crystal_size_max 0.518
_exptl_crystal_size_mid 0.357
_exptl_crystal_size_min 0.210
_refine_diff_density_max 0.531
_refine_diff_density_min -0.314
_refine_diff_density_rms 0.051
_refine_ls_abs_structure_details
;
 Refined as an inversion twin.
;
_refine_ls_abs_structure_Flack 0.26(19)
_refine_ls_extinction_method none
_refine_ls_goodness_of_fit_ref 1.026
_refine_ls_hydrogen_treatment mixed
_refine_ls_matrix_type full
_refine_ls_number_parameters 780
_refine_ls_number_reflns 10191
_refine_ls_number_restraints 1525
_refine_ls_restrained_S_all 1.090
_refine_ls_R_factor_all 0.1046
_refine_ls_R_factor_gt 0.0741
_refine_ls_shift/su_max 0.000
_refine_ls_shift/su_mean 0.000
_refine_ls_structure_factor_coef Fsqd
_refine_ls_weighting_details 'w=1/[\s^2^(Fo^2^)+(0.1529P)^2^+0.3882P] where P=(Fo^2^+2Fc^2^)/3'
_refine_ls_weighting_scheme calc
_refine_ls_wR_factor_gt 0.2041
_refine_ls_wR_factor_ref 0.2258
_reflns_Friedel_coverage 0.771
_reflns_Friedel_fraction_full 0.864
_reflns_Friedel_fraction_max 0.806
_reflns_number_gt 6972
_reflns_number_total 10191
_reflns_threshold_expression 'I > 2\s(I)'
_cod_data_source_file d2sc03937k2.cif
_cod_data_source_block AJ2007
_cod_depositor_comments 'Adding full bibliography for 1567803--1567816.cif.'
_cod_database_code 1567815
_shelx_shelxl_version_number 2018/3
_shelx_space_group_comment
;
The symmetry employed for this shelxl refinement is uniquely defined
by the following loop, which should always be used as a source of
symmetry information in preference to the above space-group names.
They are only intended as comments.
;
_shelx_estimated_absorpt_t_min 0.914
_shelx_estimated_absorpt_t_max 0.964

loop_
_space_group_symop_operation_xyz
'x, y, z'
'-x, -y, z+1/2'
'x+1/2, -y+1/2, z'
'-x+1/2, y+1/2, z+1/2'

loop_
_atom_site_label
_atom_site_type_symbol
_atom_site_fract_x
_atom_site_fract_y
_atom_site_fract_z
_atom_site_U_iso_or_equiv
_atom_site_adp_type
_atom_site_occupancy
_atom_site_site_symmetry_order
_atom_site_calc_flag
_atom_site_refinement_flags_posn
_atom_site_refinement_flags_adp
_atom_site_refinement_flags_occupancy
_atom_site_disorder_assembly
_atom_site_disorder_group
N1 N 0.64068(12) 0.6673(4) 0.60305(16) 0.0443(8) Uani 1 1 d . . . . .
N2 N 0.75318(14) 0.6018(5) 0.6130(2) 0.0562(10) Uani 1 1 d . . . . .
N3 N 0.73164(18) 0.4007(6) 0.6672(2) 0.0688(12) Uani 1 1 d . . . . .
N4 N 0.62593(13) 0.2636(4) 0.39158(18) 0.0472(8) Uani 1 1 d . . . . .
N5 N 0.51401(15) 0.3453(5) 0.38182(19) 0.0568(10) Uani 1 1 d . . . . .
N6 N 0.53978(17) 0.5426(5) 0.3295(2) 0.0630(11) Uani 1 1 d . . . . .
C1 C 0.62956(15) 0.5845(5) 0.54572(19) 0.0413(9) Uani 1 1 d . . . . .
C2 C 0.66943(17) 0.5924(6) 0.4983(2) 0.0504(10) Uani 1 1 d . . . . .
H2A H 0.697835 0.536021 0.512823 0.061 Uiso 1 1 calc R U . . .
H2B H 0.678497 0.702190 0.491468 0.061 Uiso 1 1 calc R U . . .
C3 C 0.65218(17) 0.5191(5) 0.43926(19) 0.0474(10) Uani 1 1 d . . . . .
H3A H 0.678028 0.524133 0.409455 0.057 Uiso 1 1 calc R U . . .
H3B H 0.624789 0.578951 0.423785 0.057 Uiso 1 1 calc R U . . .
C4 C 0.63720(16) 0.3466(5) 0.4487(2) 0.0434(9) Uani 1 1 d . . . . .
C5 C 0.59741(17) 0.3378(5) 0.4965(2) 0.0488(10) Uani 1 1 d . . . . .
H5A H 0.588833 0.227804 0.503596 0.059 Uiso 1 1 calc R U . . .
H5B H 0.568738 0.392594 0.481860 0.059 Uiso 1 1 calc R U . . .
C6 C 0.61423(18) 0.4132(5) 0.5557(2) 0.0488(10) Uani 1 1 d . . . . .
H6A H 0.588064 0.409590 0.585119 0.059 Uiso 1 1 calc R U . . .
H6B H 0.641357 0.353387 0.571940 0.059 Uiso 1 1 calc R U . . .
C7 C 0.66713(16) 0.6025(6) 0.6501(2) 0.0491(10) Uani 1 1 d D U . . .
C9 C 0.6277(2) 0.8243(8) 0.6885(3) 0.0707(14) Uani 1 1 d D U . . .
H9A H 0.643456 0.927214 0.689516 0.085 Uiso 1 1 calc R U . A 1
H9B H 0.600976 0.826680 0.717082 0.085 Uiso 1 1 calc R U . A 1
C10 C 0.60766(17) 0.7955(6) 0.6249(2) 0.0515(10) Uani 1 1 d . . . . .
C13 C 0.55494(19) 0.7445(7) 0.6262(3) 0.0648(13) Uani 1 1 d . . . . .
H13A H 0.542941 0.735691 0.585508 0.097 Uiso 1 1 calc R U . . .
H13B H 0.536180 0.821808 0.647961 0.097 Uiso 1 1 calc R U . . .
H13C H 0.552314 0.643524 0.646146 0.097 Uiso 1 1 calc R U . . .
C14 C 0.6134(2) 0.9398(6) 0.5841(3) 0.0741(15) Uani 1 1 d . . . . .
H14A H 0.646887 0.970710 0.582870 0.111 Uiso 1 1 calc R U . . .
H14B H 0.594267 1.025750 0.599863 0.111 Uiso 1 1 calc R U . . .
H14C H 0.602539 0.914198 0.543916 0.111 Uiso 1 1 calc R U . . .
C15 C 0.71463(16) 0.5354(5) 0.6412(2) 0.0489(10) Uani 1 1 d . . . . .
C16 C 0.7805(2) 0.3846(8) 0.6551(3) 0.0792(17) Uani 1 1 d . . . . .
C17 C 0.7940(2) 0.5065(8) 0.6205(3) 0.0738(16) Uani 1 1 d . . . . .
C18 C 0.75432(19) 0.7597(6) 0.5874(3) 0.0649(13) Uani 1 1 d . . . . .
H18A H 0.722016 0.802368 0.586423 0.097 Uiso 1 1 calc R U . . .
H18B H 0.767059 0.755153 0.546909 0.097 Uiso 1 1 calc R U . . .
H18C H 0.774623 0.826528 0.611885 0.097 Uiso 1 1 calc R U . . .
C19 C 0.7008(3) 0.2811(9) 0.6960(4) 0.102(2) Uani 1 1 d . . . . .
H19A H 0.667447 0.312973 0.693149 0.152 Uiso 1 1 calc R U . . .
H19B H 0.709686 0.270764 0.737972 0.152 Uiso 1 1 calc R U . . .
H19C H 0.705096 0.180970 0.675969 0.152 Uiso 1 1 calc R U . . .
C20 C 0.8089(4) 0.2436(12) 0.6782(5) 0.128(4) Uani 1 1 d . . . . .
H20A H 0.840391 0.242166 0.659548 0.193 Uiso 1 1 calc R U . . .
H20B H 0.791912 0.147602 0.668394 0.193 Uiso 1 1 calc R U . . .
H20C H 0.812524 0.251531 0.721436 0.193 Uiso 1 1 calc R U . . .
C21 C 0.8415(2) 0.5490(11) 0.5939(4) 0.107(3) Uani 1 1 d . . . . .
H21A H 0.865878 0.477094 0.608552 0.160 Uiso 1 1 calc R U . . .
H21B H 0.849856 0.655372 0.605517 0.160 Uiso 1 1 calc R U . . .
H21C H 0.839697 0.542205 0.550538 0.160 Uiso 1 1 calc R U . . .
C22 C 0.59972(18) 0.3259(5) 0.3447(2) 0.0519(11) Uani 1 1 d . . . . .
C23 C 0.6145(2) 0.2503(7) 0.2838(2) 0.0679(15) Uani 1 1 d . . . . .
C24 C 0.6389(3) 0.0995(7) 0.3076(3) 0.0746(16) Uani 1 1 d . . . . .
H24A H 0.615507 0.013712 0.309521 0.090 Uiso 1 1 calc R U . . .
H24B H 0.665003 0.068032 0.280652 0.090 Uiso 1 1 calc R U . . .
C25 C 0.65905(19) 0.1334(6) 0.3708(3) 0.0594(12) Uani 1 1 d . . . . .
C26 C 0.6501(3) 0.3523(9) 0.2477(3) 0.089(2) Uani 1 1 d . . . . .
H26A H 0.672990 0.400384 0.274850 0.134 Uiso 1 1 calc R U . . .
H26B H 0.632568 0.433636 0.226452 0.134 Uiso 1 1 calc R U . . .
H26C H 0.667055 0.287011 0.218976 0.134 Uiso 1 1 calc R U . . .
C27 C 0.5702(3) 0.2119(11) 0.2443(3) 0.101(2) Uani 1 1 d . . . . .
H27A H 0.580576 0.158262 0.208154 0.152 Uiso 1 1 calc R U . . .
H27B H 0.553920 0.308592 0.233508 0.152 Uiso 1 1 calc R U . . .
H27C H 0.548352 0.144896 0.266532 0.152 Uiso 1 1 calc R U . . .
C28 C 0.6556(3) -0.0094(7) 0.4132(3) 0.0810(18) Uani 1 1 d . . . . .
H28A H 0.664420 0.022057 0.453534 0.122 Uiso 1 1 calc R U . . .
H28B H 0.677293 -0.090991 0.399414 0.122 Uiso 1 1 calc R U . . .
H28C H 0.622958 -0.049139 0.413161 0.122 Uiso 1 1 calc R U . . .
C29 C 0.7126(2) 0.1890(8) 0.3691(3) 0.0748(15) Uani 1 1 d . . . . .
H29A H 0.715207 0.282037 0.344217 0.112 Uiso 1 1 calc R U . . .
H29B H 0.732479 0.106161 0.352501 0.112 Uiso 1 1 calc R U . . .
H29C H 0.723264 0.213193 0.409498 0.112 Uiso 1 1 calc R U . . .
C30 C 0.55372(18) 0.4014(5) 0.3534(2) 0.0523(11) Uani 1 1 d . . . . .
C31 C 0.47533(19) 0.4470(7) 0.3754(3) 0.0659(14) Uani 1 1 d . . . . .
C32 C 0.4918(2) 0.5716(7) 0.3418(3) 0.0758(17) Uani 1 1 d . . . . .
C33 C 0.5096(2) 0.1854(7) 0.4074(3) 0.0699(14) Uani 1 1 d . . . . .
H33A H 0.488367 0.123028 0.382356 0.105 Uiso 1 1 calc R U . . .
H33B H 0.496436 0.191952 0.447622 0.105 Uiso 1 1 calc R U . . .
H33C H 0.541004 0.136395 0.408860 0.105 Uiso 1 1 calc R U . . .
C34 C 0.5727(3) 0.6547(8) 0.3007(4) 0.093(2) Uani 1 1 d . . . . .
H34A H 0.557344 0.700116 0.265688 0.139 Uiso 1 1 calc R U . . .
H34B H 0.601792 0.600468 0.288469 0.139 Uiso 1 1 calc R U . . .
H34C H 0.580836 0.737335 0.328865 0.139 Uiso 1 1 calc R U . . .
C35 C 0.4264(2) 0.4150(12) 0.4038(3) 0.097(2) Uani 1 1 d . . . . .
H35A H 0.413936 0.316198 0.388774 0.145 Uiso 1 1 calc R U . . .
H35B H 0.404462 0.499173 0.393459 0.145 Uiso 1 1 calc R U . . .
H35C H 0.429834 0.409306 0.447031 0.145 Uiso 1 1 calc R U . . .
C36 C 0.4668(3) 0.7180(9) 0.3211(4) 0.103(2) Uani 1 1 d . . . . .
H36A H 0.487775 0.807673 0.326796 0.154 Uiso 1 1 calc R U . . .
H36B H 0.437605 0.732758 0.344243 0.154 Uiso 1 1 calc R U . . .
H36C H 0.458742 0.708243 0.278897 0.154 Uiso 1 1 calc R U . . .
C8 C 0.6634(12) 0.699(4) 0.7078(12) 0.066(6) Uani 0.20(3) 1 d D U P B 1
C11 C 0.7084(15) 0.756(7) 0.743(2) 0.084(9) Uani 0.20(3) 1 d D U P B 1
H11A H 0.698835 0.794212 0.781886 0.126 Uiso 0.20(3) 1 calc R U P B 1
H11B H 0.723841 0.840186 0.720484 0.126 Uiso 0.20(3) 1 calc R U P B 1
H11C H 0.730682 0.669411 0.747314 0.126 Uiso 0.20(3) 1 calc R U P B 1
C12 C 0.6262(16) 0.619(6) 0.7500(16) 0.079(7) Uani 0.20(3) 1 d D U P B 1
H12A H 0.595961 0.674799 0.748030 0.119 Uiso 0.20(3) 1 calc R U P B 1
H12B H 0.638179 0.620076 0.790860 0.119 Uiso 0.20(3) 1 calc R U P B 1
H12C H 0.621436 0.510919 0.737228 0.119 Uiso 0.20(3) 1 calc R U P B 1
C8' C 0.6488(4) 0.6630(12) 0.7106(3) 0.059(2) Uani 0.80(3) 1 d D U P B 2
C11' C 0.6909(5) 0.6844(18) 0.7562(5) 0.086(3) Uani 0.80(3) 1 d D U P B 2
H11D H 0.712468 0.765485 0.741847 0.129 Uiso 0.80(3) 1 calc R U P B 2
H11E H 0.708284 0.586284 0.760137 0.129 Uiso 0.80(3) 1 calc R U P B 2
H11F H 0.677981 0.714668 0.794958 0.129 Uiso 0.80(3) 1 calc R U P B 2
C12' C 0.6107(4) 0.5464(18) 0.7398(5) 0.088(3) Uani 0.80(3) 1 d D U P B 2
H12D H 0.627325 0.467661 0.763362 0.132 Uiso 0.80(3) 1 calc R U P B 2
H12E H 0.592395 0.495426 0.708248 0.132 Uiso 0.80(3) 1 calc R U P B 2
H12F H 0.589054 0.605169 0.765501 0.132 Uiso 0.80(3) 1 calc R U P B 2
H1 H 0.6011(16) 0.639(5) 0.529(2) 0.037(10) Uiso 1 1 d . . . . .
H4 H 0.6662(17) 0.298(5) 0.464(2) 0.037(10) Uiso 1 1 d . . . . .
S1 S 0.44792(14) 0.3520(5) 0.5849(2) 0.0886(12) Uani 0.650(9) 1 d D U P C 1
O1 O 0.4196(6) 0.4437(17) 0.6262(7) 0.170(5) Uani 0.650(9) 1 d D U P C 1
O2 O 0.4219(4) 0.2362(16) 0.5477(5) 0.143(4) Uani 0.650(9) 1 d D U P C 1
O3 O 0.4809(6) 0.441(2) 0.5498(5) 0.103(3) Uani 0.650(9) 1 d D U P C 1
C37 C 0.4808(4) 0.2313(14) 0.6275(6) 0.086(3) Uani 0.650(9) 1 d D U P C 1
F1 F 0.4597(5) 0.1192(17) 0.6596(7) 0.159(5) Uani 0.650(9) 1 d D U P C 1
F2 F 0.5101(4) 0.1376(12) 0.5882(6) 0.148(3) Uani 0.650(9) 1 d D U P C 1
F3 F 0.5123(5) 0.312(2) 0.6652(6) 0.175(4) Uani 0.650(9) 1 d D U P C 1
S1' S 0.4570(4) 0.3926(15) 0.6109(6) 0.133(3) Uani 0.350(9) 1 d D U P C 2
O1' O 0.4088(6) 0.373(4) 0.5889(14) 0.155(6) Uani 0.350(9) 1 d D U P C 2
O2' O 0.4772(9) 0.449(3) 0.6678(9) 0.155(6) Uani 0.350(9) 1 d D U P C 2
O3' O 0.4857(13) 0.447(5) 0.5612(14) 0.133(7) Uani 0.350(9) 1 d D U P C 2
C37' C 0.4746(9) 0.210(2) 0.6259(11) 0.113(5) Uani 0.350(9) 1 d D U P C 2
F1' F 0.4452(10) 0.157(3) 0.6710(12) 0.138(6) Uani 0.350(9) 1 d D U P C 2
F2' F 0.4700(10) 0.106(3) 0.5778(10) 0.175(6) Uani 0.350(9) 1 d D U P C 2
F3' F 0.5226(6) 0.210(2) 0.6411(12) 0.130(5) Uani 0.350(9) 1 d D U P C 2
S2 S 0.7926(3) 0.7206(11) 0.3823(4) 0.145(3) Uani 0.634(9) 1 d D U P D 1
O4 O 0.7797(7) 0.722(2) 0.4453(6) 0.179(5) Uani 0.634(9) 1 d D U P D 1
O5 O 0.8294(6) 0.835(2) 0.3606(10) 0.171(5) Uani 0.634(9) 1 d D U P D 1
O6 O 0.7557(4) 0.674(2) 0.3430(7) 0.173(5) Uani 0.634(9) 1 d D U P D 1
C38 C 0.8335(6) 0.5764(19) 0.3805(9) 0.147(4) Uani 0.634(9) 1 d D U P D 1
F4 F 0.8522(7) 0.5400(18) 0.3251(9) 0.189(5) Uani 0.634(9) 1 d D U P D 1
F5 F 0.8073(6) 0.4329(15) 0.3940(9) 0.206(5) Uani 0.634(9) 1 d D U P D 1
F6 F 0.8723(6) 0.578(2) 0.4156(9) 0.225(5) Uani 0.634(9) 1 d D U P D 1
S2' S 0.8077(4) 0.7417(11) 0.3955(5) 0.099(3) Uani 0.366(9) 1 d D U P D 2
O4' O 0.7579(7) 0.762(3) 0.4130(15) 0.163(7) Uani 0.366(9) 1 d D U P D 2
O5' O 0.8484(8) 0.755(3) 0.4371(11) 0.164(6) Uani 0.366(9) 1 d D U P D 2
O6' O 0.8079(11) 0.866(3) 0.3516(12) 0.153(7) Uani 0.366(9) 1 d D U P D 2
C38' C 0.8206(8) 0.585(2) 0.3577(11) 0.142(5) Uani 0.366(9) 1 d D U P D 2
F4' F 0.7804(8) 0.519(3) 0.3317(11) 0.190(7) Uani 0.366(9) 1 d D U P D 2
F5' F 0.8497(10) 0.469(3) 0.3841(12) 0.179(6) Uani 0.366(9) 1 d D U P D 2
F6' F 0.8500(10) 0.619(4) 0.3083(11) 0.177(6) Uani 0.366(9) 1 d D U P D 2
N7 N 0.5295(3) 0.8026(10) 0.4527(4) 0.116(2) Uani 1 1 d . . . E 2
C39 C 0.4502(3) 0.8063(15) 0.5119(7) 0.141(4) Uani 1 1 d . . . E 2
H39A H 0.431875 0.713071 0.501882 0.211 Uiso 1 1 calc R U . E 2
H39B H 0.431553 0.899048 0.502132 0.211 Uiso 1 1 calc R U . E 2
H39C H 0.457437 0.806055 0.554528 0.211 Uiso 1 1 calc R U . E 2
C40 C 0.4945(3) 0.8074(9) 0.4780(4) 0.091(2) Uani 1 1 d . . . E 2
N8 N 0.7354(3) 0.1473(10) 0.5484(4) 0.114(2) Uani 1 1 d . . . F 2
C41 C 0.8163(3) 0.1210(16) 0.4910(7) 0.146(4) Uani 1 1 d . . . F 2
H41A H 0.840250 0.074656 0.517282 0.218 Uiso 1 1 calc R U . F 2
H41B H 0.827569 0.222612 0.477221 0.218 Uiso 1 1 calc R U . F 2
H41C H 0.811105 0.052798 0.456789 0.218 Uiso 1 1 calc R U . F 2
C42 C 0.7708(3) 0.1409(9) 0.5243(4) 0.092(2) Uani 1 1 d . . . F 2

loop_
_atom_site_aniso_label
_atom_site_aniso_U_11
_atom_site_aniso_U_22
_atom_site_aniso_U_33
_atom_site_aniso_U_23
_atom_site_aniso_U_13
_atom_site_aniso_U_12
N1 0.0470(18) 0.054(2) 0.0313(18) -0.0047(15) -0.0021(15) 0.0022(15)
N2 0.052(2) 0.064(2) 0.053(2) -0.0039(19) -0.0107(18) 0.0064(18)
N3 0.082(3) 0.065(2) 0.060(3) 0.013(2) -0.012(2) 0.010(2)
N4 0.053(2) 0.0449(19) 0.044(2) -0.0034(16) 0.0118(17) -0.0041(15)
N5 0.062(2) 0.060(2) 0.048(2) 0.0026(18) -0.0094(19) -0.0067(19)
N6 0.083(3) 0.054(2) 0.052(3) 0.0012(19) -0.017(2) -0.005(2)
C1 0.041(2) 0.047(2) 0.036(2) 0.0017(17) -0.0040(17) 0.0029(17)
C2 0.056(3) 0.051(2) 0.044(3) 0.001(2) 0.000(2) -0.0140(19)
C3 0.057(2) 0.054(2) 0.031(2) 0.0021(18) 0.0032(18) -0.0141(19)
C4 0.047(2) 0.047(2) 0.036(2) 0.0026(18) -0.0008(18) 0.0047(17)
C5 0.059(2) 0.049(2) 0.038(2) -0.0030(18) 0.0016(19) -0.0157(19)
C6 0.059(2) 0.054(2) 0.034(2) -0.0018(18) 0.0051(19) -0.013(2)
C7 0.050(2) 0.058(2) 0.039(2) 0.0043(19) -0.0029(18) -0.0029(19)
C9 0.069(3) 0.087(4) 0.055(3) -0.023(3) 0.002(3) 0.005(3)
C10 0.055(2) 0.053(2) 0.047(3) -0.010(2) -0.001(2) 0.0070(19)
C13 0.058(3) 0.080(3) 0.056(3) -0.003(3) 0.005(2) 0.011(2)
C14 0.084(4) 0.052(3) 0.086(4) 0.000(3) 0.013(3) 0.010(2)
C15 0.050(2) 0.055(2) 0.042(2) 0.0022(19) -0.0104(19) 0.0062(19)
C16 0.067(3) 0.085(4) 0.086(4) -0.006(4) -0.024(3) 0.029(3)
C17 0.065(3) 0.084(4) 0.073(4) -0.019(3) -0.019(3) 0.019(3)
C18 0.058(3) 0.070(3) 0.067(3) 0.000(3) -0.011(3) -0.009(2)
C19 0.139(7) 0.075(4) 0.091(5) 0.027(4) -0.011(5) -0.001(4)
C20 0.134(7) 0.127(7) 0.124(7) 0.002(5) -0.049(6) 0.066(6)
C21 0.051(3) 0.147(7) 0.123(7) -0.040(6) 0.000(4) 0.017(3)
C22 0.069(3) 0.047(2) 0.040(2) -0.0044(19) -0.001(2) -0.012(2)
C23 0.081(4) 0.084(4) 0.039(3) -0.013(2) 0.009(2) -0.019(3)
C24 0.101(4) 0.061(3) 0.061(3) -0.017(3) 0.017(3) 0.001(3)
C25 0.069(3) 0.051(3) 0.058(3) -0.002(2) 0.023(2) 0.003(2)
C26 0.116(5) 0.099(5) 0.052(4) 0.008(3) 0.019(4) -0.019(4)
C27 0.113(5) 0.131(6) 0.060(4) -0.042(4) -0.011(4) -0.023(5)
C28 0.104(4) 0.056(3) 0.084(4) 0.007(3) 0.030(4) 0.013(3)
C29 0.066(3) 0.087(4) 0.071(4) -0.001(3) 0.024(3) 0.011(3)
C30 0.068(3) 0.048(2) 0.041(2) -0.003(2) -0.009(2) -0.012(2)
C31 0.060(3) 0.082(4) 0.055(3) -0.008(3) -0.011(2) 0.000(2)
C32 0.091(4) 0.083(4) 0.053(3) -0.014(3) -0.028(3) 0.019(3)
C33 0.072(3) 0.067(3) 0.072(4) 0.006(3) -0.005(3) -0.017(3)
C34 0.127(6) 0.060(3) 0.092(5) 0.025(3) -0.014(4) -0.015(3)
C35 0.069(4) 0.158(7) 0.063(4) -0.005(4) -0.005(3) 0.017(4)
C36 0.122(6) 0.089(4) 0.098(6) -0.002(4) -0.043(5) 0.029(4)
C8 0.050(11) 0.100(12) 0.047(10) -0.015(9) -0.008(9) -0.004(9)
C11 0.075(15) 0.12(2) 0.060(18) -0.046(15) -0.020(13) -0.010(13)
C12 0.075(16) 0.112(17) 0.052(12) -0.003(12) -0.002(11) -0.010(14)
C8' 0.049(4) 0.096(5) 0.032(3) -0.005(3) -0.005(3) -0.002(4)
C11' 0.080(6) 0.119(8) 0.058(5) -0.025(5) -0.027(4) -0.001(6)
C12' 0.079(6) 0.124(8) 0.061(5) 0.020(5) 0.010(4) -0.015(6)
S1 0.0626(19) 0.097(2) 0.106(3) 0.017(2) 0.0083(17) -0.0058(14)
O1 0.163(9) 0.170(9) 0.179(10) -0.017(7) 0.083(8) 0.063(7)
O2 0.116(6) 0.202(9) 0.112(7) 0.015(6) -0.041(5) -0.071(6)
O3 0.109(6) 0.130(7) 0.069(5) 0.038(5) -0.005(4) -0.030(5)
C37 0.067(6) 0.096(6) 0.096(6) 0.040(5) 0.013(4) -0.016(4)
F1 0.152(9) 0.160(9) 0.166(9) 0.089(8) 0.033(6) -0.034(6)
F2 0.111(6) 0.145(7) 0.189(9) 0.023(6) 0.041(6) 0.041(5)
F3 0.164(8) 0.226(10) 0.135(8) 0.039(7) -0.061(6) -0.078(8)
S1' 0.113(6) 0.141(6) 0.146(8) 0.012(6) -0.002(5) -0.015(5)
O1' 0.084(8) 0.196(14) 0.184(14) 0.018(13) 0.008(9) -0.016(9)
O2' 0.170(12) 0.158(11) 0.136(10) -0.055(10) 0.044(9) -0.063(11)
O3' 0.123(11) 0.135(12) 0.142(11) 0.031(11) 0.013(11) -0.043(11)
C37' 0.097(9) 0.108(8) 0.133(10) 0.012(8) 0.044(8) -0.024(8)
F1' 0.154(11) 0.139(10) 0.121(10) 0.002(8) 0.043(9) -0.039(10)
F2' 0.177(12) 0.180(10) 0.168(11) -0.036(10) 0.029(10) -0.030(11)
F3' 0.112(8) 0.126(10) 0.152(13) 0.023(9) 0.014(8) 0.014(7)
S2 0.147(5) 0.180(5) 0.108(4) -0.009(4) 0.058(4) -0.017(4)
O4 0.192(11) 0.258(12) 0.088(6) -0.005(8) 0.045(7) -0.020(10)
O5 0.178(11) 0.153(9) 0.181(11) 0.052(9) 0.020(9) -0.047(8)
O6 0.121(7) 0.259(12) 0.141(8) 0.029(9) -0.005(7) -0.013(8)
C38 0.154(9) 0.146(8) 0.140(9) 0.006(8) -0.025(7) -0.001(7)
F4 0.223(10) 0.146(9) 0.199(10) -0.027(9) 0.050(8) 0.003(8)
F5 0.229(11) 0.137(6) 0.252(12) 0.046(8) -0.024(10) -0.059(7)
F6 0.196(9) 0.255(12) 0.225(11) 0.003(11) -0.055(9) -0.015(8)
S2' 0.103(5) 0.094(4) 0.101(5) 0.018(3) 0.020(4) -0.010(3)
O4' 0.110(9) 0.197(14) 0.181(15) 0.028(13) 0.042(10) 0.013(10)
O5' 0.150(11) 0.177(13) 0.164(13) -0.017(10) -0.057(10) -0.030(11)
O6' 0.198(15) 0.150(11) 0.112(11) 0.044(9) 0.034(11) 0.017(12)
C38' 0.154(10) 0.144(9) 0.128(11) -0.009(8) 0.010(8) -0.007(8)
F4' 0.209(12) 0.180(12) 0.180(13) -0.043(11) -0.025(10) -0.082(10)
F5' 0.196(13) 0.159(12) 0.181(13) -0.007(10) 0.029(11) 0.066(11)
F6' 0.186(12) 0.203(15) 0.142(11) -0.002(10) 0.042(10) 0.007(12)
N7 0.116(6) 0.122(5) 0.110(6) 0.004(5) -0.025(5) -0.008(5)
C39 0.091(6) 0.157(9) 0.175(12) -0.002(8) -0.023(7) 0.020(6)
C40 0.093(5) 0.087(4) 0.095(6) 0.005(4) -0.028(5) 0.008(4)
N8 0.096(5) 0.124(5) 0.122(6) 0.004(5) -0.003(5) 0.000(4)
C41 0.097(6) 0.175(10) 0.165(11) -0.016(9) 0.011(7) -0.017(6)
C42 0.080(5) 0.088(4) 0.110(6) 0.013(4) -0.016(4) -0.014(4)

loop_
_atom_type_symbol
_atom_type_description
_atom_type_scat_dispersion_real
_atom_type_scat_dispersion_imag
_atom_type_scat_source
C C 0.0033 0.0016 'International Tables Vol C Tables 4.2.6.8 and 6.1.1.4'
H H 0.0000 0.0000 'International Tables Vol C Tables 4.2.6.8 and 6.1.1.4'
N N 0.0061 0.0033 'International Tables Vol C Tables 4.2.6.8 and 6.1.1.4'
O O 0.0106 0.0060 'International Tables Vol C Tables 4.2.6.8 and 6.1.1.4'
F F 0.0171 0.0103 'International Tables Vol C Tables 4.2.6.8 and 6.1.1.4'
S S 0.1246 0.1234 'International Tables Vol C Tables 4.2.6.8 and 6.1.1.4'

loop_
_geom_angle_atom_site_label_1
_geom_angle_atom_site_label_2
_geom_angle_atom_site_label_3
_geom_angle
_geom_angle_site_symmetry_1
_geom_angle_site_symmetry_3
_geom_angle_publ_flag
C7 N1 C1 124.5(4) . . ?
C7 N1 C10 111.5(4) . . ?
C1 N1 C10 119.4(3) . . ?
C15 N2 C17 109.9(5) . . ?
C15 N2 C18 125.3(4) . . ?
C17 N2 C18 124.1(5) . . ?
C15 N3 C16 109.8(5) . . ?
C15 N3 C19 124.1(5) . . ?
C16 N3 C19 125.6(6) . . ?
C22 N4 C4 125.1(4) . . ?
C22 N4 C25 111.9(4) . . ?
C4 N4 C25 118.7(4) . . ?
C30 N5 C31 111.3(4) . . ?
C30 N5 C33 124.7(5) . . ?
C31 N5 C33 123.2(5) . . ?
C30 N6 C32 110.6(5) . . ?
C30 N6 C34 124.2(5) . . ?
C32 N6 C34 124.9(5) . . ?
N1 C1 C2 114.7(3) . . ?
N1 C1 C6 112.5(3) . . ?
C2 C1 C6 110.0(4) . . ?
C1 C2 C3 110.2(4) . . ?
C2 C3 C4 110.8(4) . . ?
N4 C4 C5 114.6(3) . . ?
N4 C4 C3 113.1(3) . . ?
C5 C4 C3 109.6(4) . . ?
C4 C5 C6 110.7(3) . . ?
C1 C6 C5 110.8(4) . . ?
N1 C7 C15 122.3(4) . . ?
N1 C7 C8' 110.6(4) . . ?
C15 C7 C8' 123.6(5) . . ?
N1 C7 C8 112.4(9) . . ?
C15 C7 C8 112.7(11) . . ?
C8 C9 C10 112.7(9) . . ?
C10 C9 C8' 106.5(5) . . ?
N1 C10 C13 112.6(4) . . ?
N1 C10 C14 109.0(4) . . ?
C13 C10 C14 109.8(4) . . ?
N1 C10 C9 101.0(4) . . ?
C13 C10 C9 111.9(5) . . ?
C14 C10 C9 112.2(5) . . ?
N2 C15 N3 105.6(4) . . ?
N2 C15 C7 127.9(4) . . ?
N3 C15 C7 125.9(4) . . ?
C17 C16 N3 107.9(5) . . ?
C17 C16 C20 130.9(8) . . ?
N3 C16 C20 121.2(8) . . ?
C16 C17 N2 106.7(5) . . ?
C16 C17 C21 131.4(6) . . ?
N2 C17 C21 121.9(7) . . ?
N4 C22 C30 122.5(4) . . ?
N4 C22 C23 111.1(4) . . ?
C30 C22 C23 122.3(5) . . ?
C26 C23 C24 111.4(6) . . ?
C26 C23 C27 109.5(6) . . ?
C24 C23 C27 111.7(6) . . ?
C26 C23 C22 113.1(5) . . ?
C24 C23 C22 99.2(4) . . ?
C27 C23 C22 111.8(5) . . ?
C25 C24 C23 108.5(4) . . ?
N4 C25 C28 110.7(4) . . ?
N4 C25 C24 101.2(4) . . ?
C28 C25 C24 112.8(5) . . ?
N4 C25 C29 111.5(4) . . ?
C28 C25 C29 108.3(5) . . ?
C24 C25 C29 112.3(5) . . ?
N5 C30 N6 105.0(4) . . ?
N5 C30 C22 128.8(4) . . ?
N6 C30 C22 126.1(4) . . ?
C32 C31 N5 106.1(5) . . ?
C32 C31 C35 131.3(6) . . ?
N5 C31 C35 122.6(6) . . ?
C31 C32 N6 107.0(5) . . ?
C31 C32 C36 130.6(7) . . ?
N6 C32 C36 122.4(7) . . ?
C9 C8 C7 100.6(13) . . ?
C9 C8 C11 117(3) . . ?
C7 C8 C11 122(2) . . ?
C9 C8 C12 93(2) . . ?
C7 C8 C12 108(2) . . ?
C11 C8 C12 112(2) . . ?
C7 C8' C11' 111.3(7) . . ?
C7 C8' C9 98.2(5) . . ?
C11' C8' C9 112.5(7) . . ?
C7 C8' C12' 111.8(7) . . ?
C11' C8' C12' 107.9(7) . . ?
C9 C8' C12' 115.0(8) . . ?
O3 S1 O1 114.5(11) . . ?
O3 S1 O2 111.2(9) . . ?
O1 S1 O2 116.8(10) . . ?
O3 S1 C37 106.6(8) . . ?
O1 S1 C37 105.8(9) . . ?
O2 S1 C37 100.2(7) . . ?
F1 C37 F3 107.9(12) . . ?
F1 C37 F2 100.3(11) . . ?
F3 C37 F2 106.6(12) . . ?
F1 C37 S1 120.2(10) . . ?
F3 C37 S1 112.5(10) . . ?
F2 C37 S1 107.9(9) . . ?
O1' S1' O3' 107.1(19) . . ?
O1' S1' O2' 133.6(19) . . ?
O3' S1' O2' 110.1(18) . . ?
O1' S1' C37' 103.5(15) . . ?
O3' S1' C37' 107(2) . . ?
O2' S1' C37' 91.1(14) . . ?
F1' C37' F3' 113(2) . . ?
F1' C37' F2' 107.4(19) . . ?
F3' C37' F2' 106(2) . . ?
F1' C37' S1' 106.2(19) . . ?
F3' C37' S1' 109.4(16) . . ?
F2' C37' S1' 114.2(18) . . ?
O6 S2 O4 115.1(11) . . ?
O6 S2 O5 118.9(12) . . ?
O4 S2 O5 118.5(13) . . ?
O6 S2 C38 105.9(11) . . ?
O4 S2 C38 101.6(12) . . ?
O5 S2 C38 90.3(11) . . ?
F6 C38 F4 102.9(17) . . ?
F6 C38 F5 107.1(16) . . ?
F4 C38 F5 100.8(15) . . ?
F6 C38 S2 121.8(16) . . ?
F4 C38 S2 116.4(14) . . ?
F5 C38 S2 105.7(13) . . ?
O6' S2' O4' 95.6(17) . . ?
O6' S2' O5' 111.6(17) . . ?
O4' S2' O5' 123.9(19) . . ?
O6' S2' C38' 104.8(16) . . ?
O4' S2' C38' 116.9(16) . . ?
O5' S2' C38' 102.7(14) . . ?
F4' C38' F5' 111(2) . . ?
F4' C38' F6' 103(2) . . ?
F5' C38' F6' 97.9(19) . . ?
F4' C38' S2' 111.8(17) . . ?
F5' C38' S2' 119.4(18) . . ?
F6' C38' S2' 111.3(19) . . ?
N7 C40 C39 177.1(10) . . ?
N8 C42 C41 175.9(10) . . ?

loop_
_geom_bond_atom_site_label_1
_geom_bond_atom_site_label_2
_geom_bond_distance
_geom_bond_site_symmetry_2
_geom_bond_publ_flag
N1 C7 1.380(6) . ?
N1 C1 1.476(5) . ?
N1 C10 1.493(6) . ?
N2 C15 1.353(6) . ?
N2 C17 1.392(7) . ?
N2 C18 1.446(7) . ?
N3 C15 1.355(6) . ?
N3 C16 1.378(8) . ?
N3 C19 1.464(10) . ?
N4 C22 1.366(6) . ?
N4 C4 1.475(6) . ?
N4 C25 1.499(6) . ?
N5 C30 1.347(6) . ?
N5 C31 1.375(7) . ?
N5 C33 1.466(7) . ?
N6 C30 1.357(7) . ?
N6 C32 1.370(8) . ?
N6 C34 1.456(8) . ?
C1 C2 1.518(6) . ?
C1 C6 1.521(6) . ?
C2 C3 1.518(6) . ?
C3 C4 1.526(6) . ?
C4 C5 1.521(6) . ?
C5 C6 1.525(6) . ?
C7 C15 1.439(7) . ?
C7 C8' 1.515(8) . ?
C7 C8 1.52(2) . ?
C9 C8 1.50(2) . ?
C9 C10 1.526(8) . ?
C9 C8' 1.558(10) . ?
C10 C13 1.515(8) . ?
C10 C14 1.520(8) . ?
C16 C17 1.333(10) . ?
C16 C20 1.512(10) . ?
C17 C21 1.478(10) . ?
C22 C30 1.431(7) . ?
C22 C23 1.541(7) . ?
C23 C26 1.528(9) . ?
C23 C24 1.531(9) . ?
C23 C27 1.535(9) . ?
C24 C25 1.527(9) . ?
C25 C28 1.526(8) . ?
C25 C29 1.548(8) . ?
C31 C32 1.364(9) . ?
C31 C35 1.509(9) . ?
C32 C36 1.486(9) . ?
C8 C11 1.53(2) . ?
C8 C12 1.54(2) . ?
C8' C11' 1.544(10) . ?
C8' C12' 1.577(11) . ?
S1 O3 1.409(10) . ?
S1 O1 1.427(10) . ?
S1 O2 1.463(11) . ?
S1 C37 1.654(11) . ?
C37 F1 1.317(12) . ?
C37 F3 1.382(15) . ?
C37 F2 1.422(14) . ?
S1' O1' 1.422(16) . ?
S1' O3' 1.428(18) . ?
S1' O2' 1.452(18) . ?
S1' C37' 1.650(19) . ?
C37' F1' 1.36(2) . ?
C37' F3' 1.36(2) . ?
C37' F2' 1.38(2) . ?
S2 O6 1.393(15) . ?
S2 O4 1.434(13) . ?
S2 O5 1.477(14) . ?
S2 C38 1.657(16) . ?
C38 F6 1.322(18) . ?
C38 F4 1.359(19) . ?
C38 F5 1.440(18) . ?
S2' O6' 1.427(18) . ?
S2' O4' 1.436(16) . ?
S2' O5' 1.453(17) . ?
S2' C38' 1.604(19) . ?
C38' F4' 1.37(2) . ?
C38' F5' 1.39(2) . ?
C38' F6' 1.39(2) . ?
N7 C40 1.116(11) . ?
C39 C40 1.431(16) . ?
N8 C42 1.112(10) . ?
C41 C42 1.463(15) . ?

loop_
_geom_torsion_atom_site_label_1
_geom_torsion_atom_site_label_2
_geom_torsion_atom_site_label_3
_geom_torsion_atom_site_label_4
_geom_torsion
_geom_torsion_site_symmetry_1
_geom_torsion_site_symmetry_2
_geom_torsion_site_symmetry_3
_geom_torsion_site_symmetry_4
_geom_torsion_publ_flag
C7 N1 C1 C2 -83.5(5) . . . . ?
C10 N1 C1 C2 122.6(4) . . . . ?
C7 N1 C1 C6 43.3(5) . . . . ?
C10 N1 C1 C6 -110.7(4) . . . . ?
N1 C1 C2 C3 -174.0(4) . . . . ?
C6 C1 C2 C3 57.9(5) . . . . ?
C1 C2 C3 C4 -58.7(5) . . . . ?
C22 N4 C4 C5 83.9(5) . . . . ?
C25 N4 C4 C5 -121.3(4) . . . . ?
C22 N4 C4 C3 -42.7(6) . . . . ?
C25 N4 C4 C3 112.1(4) . . . . ?
C2 C3 C4 N4 -172.8(4) . . . . ?
C2 C3 C4 C5 57.9(5) . . . . ?
N4 C4 C5 C6 174.7(4) . . . . ?
C3 C4 C5 C6 -56.9(5) . . . . ?
N1 C1 C6 C5 173.4(4) . . . . ?
C2 C1 C6 C5 -57.4(5) . . . . ?
C4 C5 C6 C1 57.3(5) . . . . ?
C1 N1 C7 C15 53.5(6) . . . . ?
C10 N1 C7 C15 -150.8(4) . . . . ?
C1 N1 C7 C8' -146.7(6) . . . . ?
C10 N1 C7 C8' 9.0(7) . . . . ?
C1 N1 C7 C8 -167.4(18) . . . . ?
C10 N1 C7 C8 -11.7(19) . . . . ?
C7 N1 C10 C13 -106.1(5) . . . . ?
C1 N1 C10 C13 51.0(6) . . . . ?
C7 N1 C10 C14 131.8(4) . . . . ?
C1 N1 C10 C14 -71.1(5) . . . . ?
C7 N1 C10 C9 13.5(5) . . . . ?
C1 N1 C10 C9 170.6(4) . . . . ?
C8 C9 C10 N1 -11.1(19) . . . . ?
C8' C9 C10 N1 -30.2(6) . . . . ?
C8 C9 C10 C13 109.0(19) . . . . ?
C8' C9 C10 C13 89.9(6) . . . . ?
C8 C9 C10 C14 -127.1(19) . . . . ?
C8' C9 C10 C14 -146.2(6) . . . . ?
C17 N2 C15 N3 1.1(6) . . . . ?
C18 N2 C15 N3 -169.4(5) . . . . ?
C17 N2 C15 C7 172.9(5) . . . . ?
C18 N2 C15 C7 2.3(8) . . . . ?
C16 N3 C15 N2 0.2(6) . . . . ?
C19 N3 C15 N2 -171.9(6) . . . . ?
C16 N3 C15 C7 -171.7(5) . . . . ?
C19 N3 C15 C7 16.1(9) . . . . ?
N1 C7 C15 N2 50.6(7) . . . . ?
C8' C7 C15 N2 -106.6(7) . . . . ?
C8 C7 C15 N2 -88.4(17) . . . . ?
N1 C7 C15 N3 -139.2(5) . . . . ?
C8' C7 C15 N3 63.6(8) . . . . ?
C8 C7 C15 N3 81.8(17) . . . . ?
C15 N3 C16 C17 -1.5(7) . . . . ?
C19 N3 C16 C17 170.5(6) . . . . ?
C15 N3 C16 C20 -179.5(7) . . . . ?
C19 N3 C16 C20 -7.5(11) . . . . ?
N3 C16 C17 N2 2.1(7) . . . . ?
C20 C16 C17 N2 179.9(8) . . . . ?
N3 C16 C17 C21 -179.7(7) . . . . ?
C20 C16 C17 C21 -1.9(14) . . . . ?
C15 N2 C17 C16 -2.1(6) . . . . ?
C18 N2 C17 C16 168.6(5) . . . . ?
C15 N2 C17 C21 179.5(6) . . . . ?
C18 N2 C17 C21 -9.8(9) . . . . ?
C4 N4 C22 C30 -49.4(6) . . . . ?
C25 N4 C22 C30 154.3(4) . . . . ?
C4 N4 C22 C23 152.7(4) . . . . ?
C25 N4 C22 C23 -3.6(5) . . . . ?
N4 C22 C23 C26 -98.8(6) . . . . ?
C30 C22 C23 C26 103.2(6) . . . . ?
N4 C22 C23 C24 19.3(5) . . . . ?
C30 C22 C23 C24 -138.7(5) . . . . ?
N4 C22 C23 C27 137.2(6) . . . . ?
C30 C22 C23 C27 -20.8(7) . . . . ?
C26 C23 C24 C25 91.4(6) . . . . ?
C27 C23 C24 C25 -145.8(5) . . . . ?
C22 C23 C24 C25 -27.9(6) . . . . ?
C22 N4 C25 C28 -133.9(5) . . . . ?
C4 N4 C25 C28 68.2(6) . . . . ?
C22 N4 C25 C24 -14.0(5) . . . . ?
C4 N4 C25 C24 -172.0(4) . . . . ?
C22 N4 C25 C29 105.6(5) . . . . ?
C4 N4 C25 C29 -52.4(6) . . . . ?
C23 C24 C25 N4 26.5(5) . . . . ?
C23 C24 C25 C28 144.8(5) . . . . ?
C23 C24 C25 C29 -92.5(6) . . . . ?
C31 N5 C30 N6 1.0(5) . . . . ?
C33 N5 C30 N6 171.2(5) . . . . ?
C31 N5 C30 C22 -174.0(5) . . . . ?
C33 N5 C30 C22 -3.8(8) . . . . ?
C32 N6 C30 N5 -1.4(5) . . . . ?
C34 N6 C30 N5 172.4(5) . . . . ?
C32 N6 C30 C22 173.8(5) . . . . ?
C34 N6 C30 C22 -12.5(8) . . . . ?
N4 C22 C30 N5 -53.1(7) . . . . ?
C23 C22 C30 N5 102.4(6) . . . . ?
N4 C22 C30 N6 132.9(5) . . . . ?
C23 C22 C30 N6 -71.6(6) . . . . ?
C30 N5 C31 C32 -0.2(6) . . . . ?
C33 N5 C31 C32 -170.6(5) . . . . ?
C30 N5 C31 C35 -178.9(5) . . . . ?
C33 N5 C31 C35 10.8(8) . . . . ?
N5 C31 C32 N6 -0.6(6) . . . . ?
C35 C31 C32 N6 177.9(6) . . . . ?
N5 C31 C32 C36 -179.2(6) . . . . ?
C35 C31 C32 C36 -0.7(11) . . . . ?
C30 N6 C32 C31 1.3(6) . . . . ?
C34 N6 C32 C31 -172.4(5) . . . . ?
C30 N6 C32 C36 180.0(5) . . . . ?
C34 N6 C32 C36 6.3(9) . . . . ?
C10 C9 C8 C7 5(3) . . . . ?
C10 C9 C8 C11 140(2) . . . . ?
C10 C9 C8 C12 -104(2) . . . . ?
N1 C7 C8 C9 4(3) . . . . ?
C15 C7 C8 C9 147.1(15) . . . . ?
N1 C7 C8 C11 -127(3) . . . . ?
C15 C7 C8 C11 16(3) . . . . ?
N1 C7 C8 C12 100(2) . . . . ?
C15 C7 C8 C12 -116.5(19) . . . . ?
N1 C7 C8' C11' -144.6(7) . . . . ?
C15 C7 C8' C11' 14.9(9) . . . . ?
N1 C7 C8' C9 -26.5(8) . . . . ?
C15 C7 C8' C9 133.0(5) . . . . ?
N1 C7 C8' C12' 94.6(7) . . . . ?
C15 C7 C8' C12' -105.9(7) . . . . ?
C10 C9 C8' C7 34.4(8) . . . . ?
C10 C9 C8' C11' 151.6(6) . . . . ?
C10 C9 C8' C12' -84.3(8) . . . . ?
O3 S1 C37 F1 -171.3(15) . . . . ?
O1 S1 C37 F1 66.4(16) . . . . ?
O2 S1 C37 F1 -55.4(15) . . . . ?
O3 S1 C37 F3 59.9(13) . . . . ?
O1 S1 C37 F3 -62.5(14) . . . . ?
O2 S1 C37 F3 175.8(11) . . . . ?
O3 S1 C37 F2 -57.4(13) . . . . ?
O1 S1 C37 F2 -179.7(11) . . . . ?
O2 S1 C37 F2 58.5(10) . . . . ?
O1' S1' C37' F1' -64(2) . . . . ?
O3' S1' C37' F1' -177(2) . . . . ?
O2' S1' C37' F1' 72(2) . . . . ?
O1' S1' C37' F3' 173(2) . . . . ?
O3' S1' C37' F3' 60(2) . . . . ?
O2' S1' C37' F3' -51(2) . . . . ?
O1' S1' C37' F2' 54(2) . . . . ?
O3' S1' C37' F2' -59(3) . . . . ?
O2' S1' C37' F2' -170(2) . . . . ?
O6 S2 C38 F6 -175.9(17) . . . . ?
O4 S2 C38 F6 -55(2) . . . . ?
O5 S2 C38 F6 63.8(19) . . . . ?
O6 S2 C38 F4 57.1(17) . . . . ?
O4 S2 C38 F4 177.7(15) . . . . ?
O5 S2 C38 F4 -63.1(17) . . . . ?
O6 S2 C38 F5 -53.7(15) . . . . ?
O4 S2 C38 F5 66.8(16) . . . . ?
O5 S2 C38 F5 -174.0(15) . . . . ?
O6' S2' C38' F4' -85(2) . . . . ?
O4' S2' C38' F4' 19(3) . . . . ?
O5' S2' C38' F4' 158(2) . . . . ?
O6' S2' C38' F5' 143(2) . . . . ?
O4' S2' C38' F5' -113(3) . . . . ?
O5' S2' C38' F5' 26(3) . . . . ?
O6' S2' C38' F6' 30(2) . . . . ?
O4' S2' C38' F6' 134(2) . . . . ?
O5' S2' C38' F6' -87(2) . . . . ?
